data_2223192
loop_
_publ_author_name
'Wang, Wenju'
'Zhang, Youdi'
'Jin, Xiangjun'
'Du, Xiguang'

_publ_section_title
;
 Difluoridodioxido(1,10-phenanthroline)molybdenum(VI)
;
_journal_coeditor_code SI2192
_journal_issue 9
_journal_name_full 'Acta Crystallographica Section E'
_journal_page_first m1094
_journal_paper_doi 10.1107/S1600536809031626
_journal_volume 65
_journal_year 2009
_chemical_formula_iupac '[Mo F2 O2 (C12 H8 N2)]'
_chemical_formula_moiety 'C12 H8 F2 Mo N2 O2'
_chemical_formula_sum 'C12 H8 F2 Mo N2 O2'
_chemical_formula_weight 346.14
_chemical_name_systematic
;
Difluoridodioxido(1,10-phenanthroline)molybdenum(VI)
;
_space_group_IT_number 14
_symmetry_cell_setting monoclinic
_symmetry_space_group_name_Hall '-P 2ybc'
_symmetry_space_group_name_H-M 'P 1 21/c 1'
_atom_sites_solution_hydrogens geom
_atom_sites_solution_primary direct
_atom_sites_solution_secondary difmap
_audit_creation_method SHELXL-97
_cell_angle_alpha 90.00
_cell_angle_beta 110.8560(10)
_cell_angle_gamma 90.00
_cell_formula_units_Z 4
_cell_length_a 7.5190(9)
_cell_length_b 17.818(2)
_cell_length_c 9.5331(11)
_cell_measurement_pressure 101
_cell_measurement_reflns_used 25
_cell_measurement_temperature 295(2)
_cell_measurement_theta_max 15
_cell_measurement_theta_min 7.5
_cell_volume 1193.5(2)
_computing_cell_refinement 'SAINT (Bruker, 2001)'
_computing_data_collection 'APEX2 (Bruker, 2003)'
_computing_data_reduction 'SAINT (Bruker, 2003)'
_computing_molecular_graphics 'DIAMOND (Brandenburg & Berndt, 1999)'
_computing_publication_material 'SHELXL97 (Sheldrick, 2008)'
_computing_structure_refinement 'SHELXL97 (Sheldrick, 2008)'
_computing_structure_solution 'SHELXS97 (Sheldrick, 2008)'
_diffrn_ambient_temperature 295(2)
_diffrn_measured_fraction_theta_full 0.999
_diffrn_measured_fraction_theta_max 0.999
_diffrn_measurement_device_type 'Bruker APEXII'
_diffrn_measurement_method \w
_diffrn_radiation_monochromator graphite
_diffrn_radiation_source 'fine-focus sealed tube'
_diffrn_radiation_type MoK\a
_diffrn_radiation_wavelength 0.71073
_diffrn_reflns_av_R_equivalents 0.0233
_diffrn_reflns_av_sigmaI/netI 0.0237
_diffrn_reflns_limit_h_max 8
_diffrn_reflns_limit_h_min -9
_diffrn_reflns_limit_k_max 22
_diffrn_reflns_limit_k_min -15
_diffrn_reflns_limit_l_max 11
_diffrn_reflns_limit_l_min -11
_diffrn_reflns_number 6460
_diffrn_reflns_theta_full 26.20
_diffrn_reflns_theta_max 26.20
_diffrn_reflns_theta_min 2.56
_diffrn_standards_decay_% 0
_diffrn_standards_interval_count 150
_diffrn_standards_number 2
_exptl_absorpt_coefficient_mu 1.123
_exptl_absorpt_correction_T_max 0.799
_exptl_absorpt_correction_T_min 0.711
_exptl_absorpt_correction_type multi-scan
_exptl_absorpt_process_details '(SADABS; Sheldrick, 1996)'
_exptl_crystal_colour colorless
_exptl_crystal_density_diffrn 1.926
_exptl_crystal_density_method 'not measured'
_exptl_crystal_description block
_exptl_crystal_F_000 680
_exptl_crystal_size_max 0.30
_exptl_crystal_size_mid 0.30
_exptl_crystal_size_min 0.20
_refine_diff_density_max 0.455
_refine_diff_density_min -0.587
_refine_ls_extinction_coef 0.0345(14)
_refine_ls_extinction_expression Fc^*^=kFc[1+0.001xFc^2^\l^3^/sin(2\q)]^-1/4^
_refine_ls_extinction_method 'SHELXL97 (Sheldrick, 2008)'
_refine_ls_goodness_of_fit_ref 1.035
_refine_ls_hydrogen_treatment constr
_refine_ls_matrix_type full
_refine_ls_number_constraints 0
_refine_ls_number_parameters 173
_refine_ls_number_reflns 2394
_refine_ls_number_restraints 0
_refine_ls_restrained_S_all 1.035
_refine_ls_R_factor_all 0.0243
_refine_ls_R_factor_gt 0.0221
_refine_ls_shift/su_max 0.001
_refine_ls_shift/su_mean 0.000
_refine_ls_structure_factor_coef Fsqd
_refine_ls_weighting_details 'w=1/[\s^2^(Fo^2^)+(0.04P)^2^+0.45P] where P=(Fo^2^+2Fc^2^)/3'
_refine_ls_weighting_scheme calc
_refine_ls_wR_factor_gt 0.0636
_refine_ls_wR_factor_ref 0.0650
_reflns_number_gt 2248
_reflns_number_total 2394
_reflns_threshold_expression I>2\s(I)
_cod_data_source_file si2192.cif
_cod_data_source_block I
_cod_original_sg_symbol_H-M 'P 21/c'
_cod_database_code 2223192
_cod_database_fobs_code 2223192

loop_
_symmetry_equiv_pos_as_xyz
'x, y, z'
'-x, y+1/2, -z+1/2'
'-x, -y, -z'
'x, -y-1/2, z-1/2'

loop_
_atom_site_type_symbol
_atom_site_label
_atom_site_fract_x
_atom_site_fract_y
_atom_site_fract_z
_atom_site_U_iso_or_equiv
_atom_site_adp_type
_atom_site_calc_flag
_atom_site_refinement_flags
_atom_site_occupancy
_atom_site_disorder_assembly
_atom_site_disorder_group
Mo Mo1 0.46789(2) 0.344747(10) 0.354935(18) 0.03131(11) Uani d . 1 . .
F F1 0.62030(19) 0.32745(9) 0.23609(16) 0.0466(3) Uani d . 1 . .
F F2 0.25657(19) 0.38491(8) 0.39576(15) 0.0441(3) Uani d . 1 . .
O O1 0.6429(3) 0.38223(12) 0.50412(19) 0.0548(5) Uani d . 1 . .
O O2 0.4418(3) 0.25454(10) 0.3980(2) 0.0531(5) Uani d . 1 . .
N N1 0.2347(2) 0.32975(10) 0.1180(2) 0.0305(4) Uani d . 1 . .
N N2 0.4234(2) 0.45752(10) 0.22405(18) 0.0299(4) Uani d . 1 . .
C C1 0.1412(3) 0.26638(13) 0.0684(3) 0.0397(5) Uani d . 1 . .
H H1 0.1689 0.2247 0.1313 0.048 Uiso calc R 1 . .
C C2 0.0030(3) 0.25974(15) -0.0746(3) 0.0477(6) Uani d . 1 . .
H H2C -0.0610 0.2145 -0.1052 0.057 Uiso calc R 1 . .
C C3 -0.0379(3) 0.31953(18) -0.1689(3) 0.0462(6) Uani d . 1 . .
H H3C -0.1304 0.3155 -0.2643 0.055 Uiso calc R 1 . .
C C4 0.0602(3) 0.38758(14) -0.1221(2) 0.0365(5) Uani d . 1 . .
C C5 0.1962(3) 0.38964(12) 0.0244(2) 0.0282(4) Uani d . 1 . .
C C6 0.2597(3) 0.52244(13) -0.0100(2) 0.0343(4) Uani d . 1 . .
C C7 0.3596(3) 0.58803(13) 0.0530(3) 0.0417(5) Uani d . 1 . .
H H7 0.3414 0.6317 -0.0037 0.050 Uiso calc R 1 . .
C C8 0.4833(4) 0.58742(13) 0.1978(3) 0.0442(5) Uani d . 1 . .
H H8 0.5477 0.6309 0.2414 0.053 Uiso calc R 1 . .
C C9 0.5125(3) 0.52088(13) 0.2799(3) 0.0376(5) Uani d . 1 . .
H H9 0.5982 0.5210 0.3783 0.045 Uiso calc R 1 . .
C C10 0.2964(3) 0.45787(11) 0.0808(2) 0.0281(4) Uani d . 1 . .
C C11 0.0272(3) 0.45398(16) -0.2121(2) 0.0456(6) Uani d . 1 . .
H H11 -0.0617 0.4529 -0.3093 0.055 Uiso calc R 1 . .
C C12 0.1218(3) 0.51780(15) -0.1590(3) 0.0443(6) Uani d . 1 . .
H H12 0.0974 0.5600 -0.2204 0.053 Uiso calc R 1 . .

loop_
_atom_site_aniso_label
_atom_site_aniso_U_11
_atom_site_aniso_U_22
_atom_site_aniso_U_33
_atom_site_aniso_U_12
_atom_site_aniso_U_13
_atom_site_aniso_U_23
Mo1 0.03177(14) 0.03595(15) 0.02202(14) 0.00454(6) 0.00442(9) 0.00358(6)
F1 0.0367(7) 0.0648(9) 0.0385(7) 0.0141(6) 0.0137(6) 0.0061(7)
F2 0.0462(7) 0.0492(8) 0.0420(7) 0.0054(6) 0.0220(6) -0.0004(6)
O1 0.0492(10) 0.0685(13) 0.0312(9) -0.0001(9) -0.0045(8) -0.0006(8)
O2 0.0691(12) 0.0409(10) 0.0500(10) 0.0100(8) 0.0223(9) 0.0131(8)
N1 0.0280(8) 0.0330(9) 0.0283(9) 0.0003(7) 0.0073(7) -0.0023(7)
N2 0.0287(8) 0.0329(9) 0.0256(8) -0.0001(7) 0.0067(7) -0.0006(7)
C1 0.0349(11) 0.0369(12) 0.0453(13) -0.0036(9) 0.0116(10) -0.0063(10)
C2 0.0335(11) 0.0517(15) 0.0535(15) -0.0088(10) 0.0102(11) -0.0207(12)
C3 0.0266(11) 0.0688(17) 0.0355(12) 0.0024(10) 0.0016(9) -0.0172(12)
C4 0.0240(9) 0.0558(14) 0.0265(10) 0.0064(9) 0.0052(8) -0.0044(9)
C5 0.0230(9) 0.0381(11) 0.0223(9) 0.0047(7) 0.0067(7) -0.0017(8)
C6 0.0332(10) 0.0396(11) 0.0349(11) 0.0099(9) 0.0181(9) 0.0081(9)
C7 0.0499(13) 0.0352(12) 0.0496(14) 0.0079(10) 0.0296(12) 0.0091(10)
C8 0.0536(14) 0.0333(12) 0.0537(15) -0.0079(10) 0.0290(12) -0.0064(10)
C9 0.0375(11) 0.0396(12) 0.0341(11) -0.0050(9) 0.0109(9) -0.0066(9)
C10 0.0252(9) 0.0349(10) 0.0247(9) 0.0060(7) 0.0097(7) 0.0013(8)
C11 0.0335(11) 0.0714(17) 0.0265(11) 0.0142(11) 0.0042(9) 0.0071(11)
C12 0.0404(12) 0.0587(15) 0.0346(11) 0.0186(11) 0.0142(10) 0.0183(11)

loop_
_atom_type_symbol
_atom_type_description
_atom_type_scat_dispersion_real
_atom_type_scat_dispersion_imag
_atom_type_scat_source
C C 0.0033 0.0016 'International Tables Vol C Tables 4.2.6.8 and 6.1.1.4'
H H 0.0000 0.0000 'International Tables Vol C Tables 4.2.6.8 and 6.1.1.4'
F F 0.0171 0.0103 'International Tables Vol C Tables 4.2.6.8 and 6.1.1.4'
Mo Mo -1.6832 0.6857 'International Tables Vol C Tables 4.2.6.8 and 6.1.1.4'
O O 0.0106 0.0060 'International Tables Vol C Tables 4.2.6.8 and 6.1.1.4'
N N 0.0061 0.0033 'International Tables Vol C Tables 4.2.6.8 and 6.1.1.4'

loop_
_geom_angle_atom_site_label_1
_geom_angle_atom_site_label_2
_geom_angle_atom_site_label_3
_geom_angle_site_symmetry_1
_geom_angle_site_symmetry_3
_geom_angle
_geom_angle_publ_flag
O2 Mo1 O1 . . 107.12(10) n
O2 Mo1 F1 . . 97.89(8) n
O1 Mo1 F1 . . 96.38(8) n
O2 Mo1 F2 . . 97.50(8) n
O1 Mo1 F2 . . 97.80(8) n
F1 Mo1 F2 . . 154.96(6) n
O2 Mo1 N2 . . 161.15(8) n
O1 Mo1 N2 . . 91.73(8) n
F1 Mo1 N2 . . 79.77(6) n
F2 Mo1 N2 . . 79.28(6) n
O2 Mo1 N1 . . 90.79(8) n
O1 Mo1 N1 . . 162.00(8) n
F1 Mo1 N1 . . 78.99(6) n
F2 Mo1 N1 . . 81.17(6) n
N2 Mo1 N1 . . 70.38(6) n
C1 N1 C5 . . 118.29(19) n
C1 N1 Mo1 . . 124.37(16) n
C5 N1 Mo1 . . 117.32(13) n
C9 N2 C10 . . 118.29(19) n
C9 N2 Mo1 . . 124.43(14) n
C10 N2 Mo1 . . 117.28(13) n
N1 C1 C2 . . 122.5(2) n
N1 C1 H1 . . 118.7 n
C2 C1 H1 . . 118.7 n
C3 C2 C1 . . 119.7(2) n
C3 C2 H2C . . 120.2 n
C1 C2 H2C . . 120.2 n
C2 C3 C4 . . 119.8(2) n
C2 C3 H3C . . 120.1 n
C4 C3 H3C . . 120.1 n
C3 C4 C5 . . 116.8(2) n
C3 C4 C11 . . 124.3(2) n
C5 C4 C11 . . 118.9(2) n
N1 C5 C4 . . 122.9(2) n
N1 C5 C10 . . 117.49(17) n
C4 C5 C10 . . 119.63(19) n
C7 C6 C10 . . 117.4(2) n
C7 C6 C12 . . 124.1(2) n
C10 C6 C12 . . 118.5(2) n
C8 C7 C6 . . 119.7(2) n
C8 C7 H7 . . 120.1 n
C6 C7 H7 . . 120.1 n
C7 C8 C9 . . 119.3(2) n
C7 C8 H8 . . 120.3 n
C9 C8 H8 . . 120.3 n
N2 C9 C8 . . 122.9(2) n
N2 C9 H9 . . 118.6 n
C8 C9 H9 . . 118.6 n
N2 C10 C6 . . 122.38(19) n
N2 C10 C5 . . 117.45(17) n
C6 C10 C5 . . 120.16(18) n
C12 C11 C4 . . 121.3(2) n
C12 C11 H11 . . 119.3 n
C4 C11 H11 . . 119.3 n
C11 C12 C6 . . 121.5(2) n
C11 C12 H12 . . 119.2 n
C6 C12 H12 . . 119.2 n

loop_
_geom_bond_atom_site_label_1
_geom_bond_atom_site_label_2
_geom_bond_site_symmetry_2
_geom_bond_distance
_geom_bond_publ_flag
Mo1 O2 . 1.6874(18) y
Mo1 O1 . 1.6936(17) y
Mo1 F1 . 1.9017(14) y
Mo1 F2 . 1.9049(13) y
Mo1 N2 . 2.3257(18) y
Mo1 N1 . 2.3295(18) y
N1 C1 . 1.325(3) n
N1 C5 . 1.355(3) n
N2 C9 . 1.324(3) n
N2 C10 . 1.360(2) n
C1 C2 . 1.394(3) n
C1 H1 . 0.9300 n
C2 C3 . 1.357(4) n
C2 H2C . 0.9300 n
C3 C4 . 1.407(4) n
C3 H3C . 0.9300 n
C4 C5 . 1.407(3) n
C4 C11 . 1.430(4) n
C5 C10 . 1.431(3) n
C6 C7 . 1.403(3) n
C6 C10 . 1.407(3) n
C6 C12 . 1.432(3) n
C7 C8 . 1.362(4) n
C7 H7 . 0.9300 n
C8 C9 . 1.395(3) n
C8 H8 . 0.9300 n
C9 H9 . 0.9300 n
C11 C12 . 1.341(4) n
C11 H11 . 0.9300 n
C12 H12 . 0.9300 n

loop_
_geom_hbond_atom_site_label_D
_geom_hbond_atom_site_label_H
_geom_hbond_atom_site_label_A
_geom_hbond_site_symmetry_A
_geom_hbond_distance_DH
_geom_hbond_distance_HA
_geom_hbond_distance_DA
_geom_hbond_angle_DHA
C2 H2C F1 4_465 0.93 2.45 3.202(3) 137.8
C3 H3C O1 1_454 0.93 2.55 3.376(3) 147.9
C7 H7 F1 3_665 0.93 2.44 3.191(3) 137.4
C8 H8 O2 2_655 0.93 2.59 3.222(3) 125.9

loop_
_geom_torsion_atom_site_label_1
_geom_torsion_atom_site_label_2
_geom_torsion_atom_site_label_3
_geom_torsion_atom_site_label_4
_geom_torsion_site_symmetry_1
_geom_torsion_site_symmetry_2
_geom_torsion_site_symmetry_3
_geom_torsion_site_symmetry_4
_geom_torsion
_geom_torsion_publ_flag
O2 Mo1 N1 C1 . . . . 0.08(18) n
O1 Mo1 N1 C1 . . . . 174.5(3) n
F1 Mo1 N1 C1 . . . . 97.96(18) n
F2 Mo1 N1 C1 . . . . -97.39(17) n
N2 Mo1 N1 C1 . . . . -179.08(18) n
O2 Mo1 N1 C5 . . . . -178.35(15) n
O1 Mo1 N1 C5 . . . . -3.9(3) n
F1 Mo1 N1 C5 . . . . -80.46(14) n
F2 Mo1 N1 C5 . . . . 84.18(14) n
N2 Mo1 N1 C5 . . . . 2.49(13) n
O2 Mo1 N2 C9 . . . . 174.7(2) n
O1 Mo1 N2 C9 . . . . -4.66(18) n
F1 Mo1 N2 C9 . . . . -100.83(17) n
F2 Mo1 N2 C9 . . . . 92.95(17) n
N1 Mo1 N2 C9 . . . . 177.31(18) n
O2 Mo1 N2 C10 . . . . -5.0(3) n
O1 Mo1 N2 C10 . . . . 175.66(15) n
F1 Mo1 N2 C10 . . . . 79.49(14) n
F2 Mo1 N2 C10 . . . . -86.72(14) n
N1 Mo1 N2 C10 . . . . -2.37(13) n
C5 N1 C1 C2 . . . . -1.4(3) n
Mo1 N1 C1 C2 . . . . -179.78(17) n
N1 C1 C2 C3 . . . . 0.9(4) n
C1 C2 C3 C4 . . . . 0.3(4) n
C2 C3 C4 C5 . . . . -0.9(3) n
C2 C3 C4 C11 . . . . -179.5(2) n
C1 N1 C5 C4 . . . . 0.7(3) n
Mo1 N1 C5 C4 . . . . 179.25(14) n
C1 N1 C5 C10 . . . . 179.07(18) n
Mo1 N1 C5 C10 . . . . -2.4(2) n
C3 C4 C5 N1 . . . . 0.4(3) n
C11 C4 C5 N1 . . . . 179.07(19) n
C3 C4 C5 C10 . . . . -177.92(18) n
C11 C4 C5 C10 . . . . 0.8(3) n
C10 C6 C7 C8 . . . . -1.2(3) n
C12 C6 C7 C8 . . . . 177.7(2) n
C6 C7 C8 C9 . . . . 1.6(3) n
C10 N2 C9 C8 . . . . -0.8(3) n
Mo1 N2 C9 C8 . . . . 179.51(16) n
C7 C8 C9 N2 . . . . -0.6(3) n
C9 N2 C10 C6 . . . . 1.3(3) n
Mo1 N2 C10 C6 . . . . -179.05(14) n
C9 N2 C10 C5 . . . . -177.63(18) n
Mo1 N2 C10 C5 . . . . 2.1(2) n
C7 C6 C10 N2 . . . . -0.3(3) n
C12 C6 C10 N2 . . . . -179.26(19) n
C7 C6 C10 C5 . . . . 178.60(17) n
C12 C6 C10 C5 . . . . -0.4(3) n
N1 C5 C10 N2 . . . . 0.2(3) n
C4 C5 C10 N2 . . . . 178.62(17) n
N1 C5 C10 C6 . . . . -178.69(17) n
C4 C5 C10 C6 . . . . -0.3(3) n
C3 C4 C11 C12 . . . . 178.0(2) n
C5 C4 C11 C12 . . . . -0.6(3) n
C4 C11 C12 C6 . . . . -0.2(3) n
C7 C6 C12 C11 . . . . -178.3(2) n
C10 C6 C12 C11 . . . . 0.6(3) n
